data_4002217
loop_
_publ_author_name
'Retuerto, Maria'
'Li, Man-Rong'
'Stephens, Peter W.'
'S\'anchez-Ben\'itez, Javier'
'Deng, Xiaoyu'
'Kotliar, Gabriel'
'Croft, Mark C.'
'Ignatov, Alexander'
'Walker, David'
'Greenblatt, Martha'

_publ_section_title
;
 Half-Metallicity in Pb2CoReO6Double Perovskite and High Magnetic Ordering
 Temperature in Pb2CrReO6Perovskite
;
_journal_issue 12
_journal_name_full 'Chemistry of Materials'
_journal_page_first 4450
_journal_paper_doi 10.1021/acs.chemmater.5b01442
_journal_volume 27
_journal_year 2015
_chemical_formula_structural 'Pb Cr0.5 Re0.5 O3'
_chemical_formula_sum 'Cr0.5 O3 Pb Re0.5'
_chemical_formula_weight 374.97
_chemical_name_common
;
lead cobalt rhenium oxide
;
_space_group_IT_number 221
_symmetry_cell_setting cubic
_symmetry_Int_Tables_number 221
_symmetry_space_group_name_Hall '-P 4 2 3'
_symmetry_space_group_name_H-M 'P m -3 m'
_cell_angle_alpha 90
_cell_angle_beta 90
_cell_angle_gamma 90
_cell_formula_units_Z 1
_cell_length_a 3.93936(1)
_cell_length_b 3.93936(1)
_cell_length_c 3.93936(1)
_cell_measurement_temperature 298
_cell_volume 61.1332(3)
_computing_cell_refinement 'TOPAS Academic'
_computing_data_collection spec
_computing_publication_material 'TOPAS Academic'
_computing_structure_refinement 'TOPAS Academic'
_computing_structure_solution 'TOPAS Academic'
_diffrn_ambient_temperature 298
_diffrn_detector 'NaI scintillation counter'
_diffrn_measurement_device_type 'Huber diffractometer'
_diffrn_radiation_monochromator 'channel-cut Si(111)'
_diffrn_radiation_wavelength 0.70018
_diffrn_source synchrotron
_exptl_absorpt_correction_type none
_pd_block_diffractogram_id BB1084_refinement
_pd_instr_location
; 
X16C, National Synchrotron Light Source, Brookhaven National Laboratory
;
_pd_meas_scan_method step
_pd_phase_name Pb2CrReO6
_pd_proc_info_excluded_regions none
_pd_proc_ls_background_function
;
3-rd order Chebyshev plus 1/2theta plus four broad pseudo-Voigts
;
_pd_proc_ls_pref_orient_corr
; 
none 
;
_pd_proc_ls_profile_function
;
TOPAS Simple_Axial_Model function with Rp=9999,Rs=300
sample full width = detector full width = 8 mm
Peaks have pseudo-Voigt shape.
;
_pd_proc_ls_prof_R_factor .0560
_pd_proc_ls_prof_wR_expected .0183
_pd_proc_ls_prof_wR_factor .0774
_pd_spec_mounting
;
sealed capillary, spun during data collection
;
_pd_spec_mount_mode transmission
_pd_spec_shape capillary
_pd_spec_size_axial 8
_pd_spec_size_equat 1
_pd_spec_size_thick 1
_refine_ls_extinction_method None
_refine_ls_goodness_of_fit_all 4.23
_refine_ls_matrix_type full
_refine_ls_number_parameters 43
_refine_ls_number_restraints 0
_refine_ls_R_I_factor 0.014
_refine_ls_shift/su_max 0.01
_refine_ls_weighting_scheme sigma
_cod_data_source_file cm5b01442_si_001.cif
_cod_data_source_block BB1084
_cod_depositor_comments
;
The following automatic conversions were performed:

'_symmetry_cell_setting' value 'Cubic' changed to 'cubic' according
to
/usr/data/users/saulius/crontab/automatic-downloads/current/ACS/lib/dictionaries/cif_core.dic
dictionary named 'cif_core.dic' version 2.4.2 from 2011-04-26.

Automatic conversion script
Id: cif_fix_values 3271 2015-04-21 07:52:19Z andrius 
;
_cod_original_cell_volume 61.133(1)
_cod_original_sg_symbol_Hall -p_4_2_3
_cod_original_sg_symbol_H-M Pm-3m
_cod_database_code 4002217
_pd_ambient_temperature 298

loop_
_symmetry_equiv_pos_site_id
_symmetry_equiv_pos_as_xyz
1 x,y,z
2 -y,x,z
3 -x,-y,z
4 y,-x,z
5 x,-y,-z
6 y,x,-z
7 -x,y,-z
8 -y,-x,-z
9 z,x,y
10 -x,z,y
11 -z,-x,y
12 x,-z,y
13 z,-x,-y
14 x,z,-y
15 -z,x,-y
16 -x,-z,-y
17 y,z,x
18 -z,-y,-x
19 -z,y,x
20 z,y,-x
21 z,-y,x
22 y,-z,-x
23 -y,-z,x
24 -y,z,-x
25 -x,-y,-z
26 y,-x,-z
27 x,y,-z
28 -y,x,-z
29 -x,y,z
30 -y,-x,z
31 x,-y,z
32 y,x,z
33 -z,-x,-y
34 x,-z,-y
35 z,x,-y
36 -x,z,-y
37 -z,x,y
38 -x,-z,y
39 z,-x,y
40 x,z,y
41 -y,-z,-x
42 z,y,x
43 z,-y,-x
44 -z,-y,x
45 -z,y,-x
46 -y,z,x
47 y,z,-x
48 y,-z,x

loop_
_atom_site_label
_atom_site_type_symbol
_atom_site_thermal_displace_type
_atom_site_fract_x
_atom_site_fract_y
_atom_site_fract_z
_atom_site_occupancy
_atom_site_U_iso_or_equiv
Pb Pb Uiso 0.50000 0.50000 0.50000 1.000 0.0276(4)
Re Re Uiso 0.00000 0.00000 0.00000 0.505(3) 0.0024(4)
Cr Cr Uiso 0.00000 0.00000 0.00000 0.495(3) 0.0024(4)
O O Uiso 0.50000 0.00000 0.00000 1.000 0.0009(9)

loop_
_geom_angle_atom_site_label_1
_geom_angle_atom_site_label_2
_geom_angle_atom_site_label_3
_geom_angle
Pb O Re 90.00
Pb O Cr 90.00

loop_
_geom_bond_atom_site_label_1
_geom_bond_atom_site_label_2
_geom_bond_distance
Pb O 2.786(8)
Re O 1.970(8)
Cr O 1.970(8)
